data_7127481
loop_
_publ_author_name
'Huang, Qing'
'Niu, Qian'
'Ma, Na-Na'
'Dong, Long-Zhang'
'Li, Shun-Li'
'Li, Dong-Sheng'
'Cai, Yue-Peng'
'Lan, Ya-Qian'

_publ_section_title
;
 Axial Cl/Br atom-mediated CO<sub>2</sub> electroreduction performance in
 a stable porphyrin-based metal-organic framework.
;
_journal_issue 94
_journal_name_full 'Chemical communications (Cambridge, England)'
_journal_page_first 14817
_journal_page_last 14820
_journal_paper_doi 10.1039/d0cc06092e
_journal_volume 56
_journal_year 2020
_chemical_formula_moiety 'C112 H74.799 Br1.201 Cd3 N24 O0.799'
_chemical_formula_sum 'C112 H74.8 Br1.2 Cd3 N24 O0.8'
_chemical_formula_weight 2202.65
_space_group_crystal_system orthorhombic
_space_group_IT_number 64
_space_group_name_Hall '-C 2ac 2'
_space_group_name_H-M_alt 'C m c e'
_atom_sites_solution_hydrogens geom
_audit_creation_date 2020-02-25
_audit_creation_method
;
Olex2 1.3
(compiled Nov 21 2019 18:26:39 for OlexSys, GUI svn.r6003)
;
_audit_update_record
;
2020-03-27 deposited with the CCDC.	2020-10-27 downloaded from the CCDC.
;
_cell_angle_alpha 90
_cell_angle_beta 90
_cell_angle_gamma 90
_cell_formula_units_Z 8
_cell_length_a 47.7736(13)
_cell_length_b 18.5513(5)
_cell_length_c 27.2877(8)
_cell_measurement_reflns_used 9648
_cell_measurement_temperature 100
_cell_measurement_theta_max 30.201
_cell_measurement_theta_min 2.76
_cell_volume 24184.1(12)
_computing_cell_refinement 'SAINT V8.38A (?, 2016)'
_computing_data_reduction 'SAINT V8.38A (?, 2016)'
_computing_molecular_graphics 'Olex2 1.3 (Dolomanov et al., 2009)'
_computing_publication_material 'Olex2 1.3 (Dolomanov et al., 2009)'
_computing_structure_refinement 'SHELXL 2018/3 (Sheldrick, 2015)'
_computing_structure_solution 'SHELXT 2018/2 (Sheldrick, 2018)'
_diffrn_ambient_temperature 100
_diffrn_detector_area_resol_mean 8
_diffrn_measured_fraction_theta_full 0.993
_diffrn_measured_fraction_theta_max 0.993
_diffrn_measurement_device_type MX-300
_diffrn_measurement_method '\f and \w scans'
_diffrn_radiation_monochromator 'silicon 111'
_diffrn_radiation_type synchrotron
_diffrn_radiation_wavelength 0.77485
_diffrn_reflns_av_R_equivalents 0.0746
_diffrn_reflns_av_unetI/netI 0.0509
_diffrn_reflns_Laue_measured_fraction_full 0.993
_diffrn_reflns_Laue_measured_fraction_max 0.993
_diffrn_reflns_limit_h_max 57
_diffrn_reflns_limit_h_min -57
_diffrn_reflns_limit_k_max 22
_diffrn_reflns_limit_k_min -21
_diffrn_reflns_limit_l_max 32
_diffrn_reflns_limit_l_min -32
_diffrn_reflns_number 71527
_diffrn_reflns_point_group_measured_fraction_full 0.993
_diffrn_reflns_point_group_measured_fraction_max 0.993
_diffrn_reflns_theta_full 27.704
_diffrn_reflns_theta_max 27.825
_diffrn_reflns_theta_min 1.520
_diffrn_source synchrotron
_diffrn_source_current 0.0
_diffrn_source_power 0.0
_diffrn_source_voltage 0.0
_diffrn_standards_number 0
_exptl_absorpt_coefficient_mu 1.218
_exptl_absorpt_correction_T_max 0.7460
_exptl_absorpt_correction_T_min 0.3102
_exptl_absorpt_correction_type multi-scan
_exptl_absorpt_process_details
;
SADABS-2016/2 (Bruker,2016/2) was used for absorption correction.
wR2(int) was 0.1636 before and 0.1112 after correction.
The Ratio of minimum to maximum transmission is 0.4158.
The \l/2 correction factor is Not present.
;
_exptl_crystal_colour 'metallic dark violet'
_exptl_crystal_colour_lustre metallic
_exptl_crystal_colour_modifier dark
_exptl_crystal_colour_primary violet
_exptl_crystal_density_diffrn 1.210
_exptl_crystal_description block
_exptl_crystal_F_000 8858
_exptl_crystal_size_max 0.182
_exptl_crystal_size_mid 0.113
_exptl_crystal_size_min 0.083
_refine_diff_density_max 2.178
_refine_diff_density_min -1.470
_refine_diff_density_rms 0.155
_refine_ls_extinction_method none
_refine_ls_goodness_of_fit_ref 1.040
_refine_ls_hydrogen_treatment constr
_refine_ls_matrix_type full
_refine_ls_number_parameters 773
_refine_ls_number_reflns 11143
_refine_ls_number_restraints 810
_refine_ls_restrained_S_all 1.039
_refine_ls_R_factor_all 0.0670
_refine_ls_R_factor_gt 0.0625
_refine_ls_shift/su_max 0.002
_refine_ls_shift/su_mean 0.000
_refine_ls_structure_factor_coef Fsqd
_refine_ls_weighting_details 'w=1/[\s^2^(Fo^2^)+(0.1150P)^2^+92.3866P] where P=(Fo^2^+2Fc^2^)/3'
_refine_ls_weighting_scheme calc
_refine_ls_wR_factor_gt 0.1729
_refine_ls_wR_factor_ref 0.1785
_reflns_Friedel_coverage 0.000
_reflns_number_gt 9943
_reflns_number_total 11143
_reflns_threshold_expression 'I > 2\s(I)'
_cod_data_source_file d0cc06092e2.cif
_cod_data_source_block hq_br1_0ma_sq
_cod_original_sg_symbol_Hall '-C 2bc 2'
_cod_original_formula_sum 'C112 H74.80 Br1.20 Cd3 N24 O0.80'
_cod_database_code 7127481
_shelx_shelxl_version_number 2018/3
_shelx_space_group_comment
;
The symmetry employed for this shelxl refinement is uniquely defined
by the following loop, which should always be used as a source of
symmetry information in preference to the above space-group names.
They are only intended as comments.
;
_shelx_estimated_absorpt_t_max 0.906
_shelx_estimated_absorpt_t_min 0.809
_olex2_refinement_description
;
1. Fixed Uiso
 At 1.2 times of:
  All C(H) groups, All N(H) groups
 At 1.5 times of:
  All O(H) groups
2. Uiso/Uaniso restraints and constraints
C29 \\sim C39 \\sim C28 \\sim C25 \\sim C30 \\sim C56 \\sim C11 \\sim C33 \\sim
C32 \\sim C40 \\sim C15 \\sim C42 \\sim C53 \\sim C31 \\sim C10 \\sim C8 \\sim
C14 \\sim C41 \\sim C43 \\sim C38 \\sim C9 \\sim C4 \\sim C16 \\sim C55 \\sim
C35 \\sim C7 \\sim C34 \\sim C1 \\sim C27 \\sim C54 \\sim C13 \\sim C36 \\sim
C19 \\sim C44 \\sim C26 \\sim C6 \\sim C47 \\sim C12 \\sim C5 \\sim C37 \\sim
C22 \\sim C24 \\sim C23 \\sim C4A \\sim C3A \\sim C51 \\sim C49 \\sim C17A
\\sim C21 \\sim C20 \\sim C48 \\sim C45 \\sim C52A \\sim C18 \\sim C20A \\sim
C21A \\sim C18A \\sim C17 \\sim C50 \\sim C46 \\sim C48A \\sim C49A \\sim C2
\\sim C3 \\sim C45A \\sim C46A \\sim C52 \\sim C50A \\sim C51A \\sim N6 \\sim
N3 \\sim N9 \\sim N12 \\sim N8 \\sim N1 \\sim N2 \\sim N4 \\sim N7 \\sim N5
\\sim N11 \\sim N10A \\sim N10: within 2A with sigma of 0.01 and sigma for
terminal atoms of 0.02 within 2A
3. Others
 Sof(O1)=Sof(H1A)=0.5*(1-FVAR(2))
 Sof(Br2)=0.5*FVAR(2)
 Fixed Sof: C4A(0.5) H4A(0.5) C3A(0.5) H3A(0.5) N10A(0.5) H10A(0.5) C51(0.5)
 H51(0.5) C49(0.5) H49(0.5) C17A(0.5) H17A(0.5) C21(0.5) H21(0.5) C20(0.5)
 H20(0.5) C48(0.5) H48(0.5) C45(0.5) H45(0.5) C52A(0.5) H52A(0.5) C18(0.5)
 H18(0.5) C20A(0.5) H20A(0.5) C21A(0.5) H21A(0.5) C18A(0.5) H18A(0.5) C17(0.5)
 H17(0.5) C50(0.5) H50(0.5) C46(0.5) H46(0.5) C48A(0.5) H48A(0.5) C49A(0.5)
 H49A(0.5) C2(0.5) H2(0.5) C3(0.5) H3(0.5) C45A(0.5) H45A(0.5) C46A(0.5)
 H46A(0.5) C52(0.5) H52(0.5) C50A(0.5) H50A(0.5) C51A(0.5) H51A(0.5) N10(0.5)
 H10(0.5)
4.a Aromatic/amide H refined with riding coordinates:
 C32(H32), C40(H40), C31(H31), C8(H8), C41(H41), C38(H38), C9(H9), C55(H55),
 C35(H35), C34(H34), C1(H1), C27(H27), C54(H54), C13(H13), C36(H36), C26(H26),
 C6(H6), C12(H12), C5(H5), C37(H37), C22(H22), C24(H24), C23(H23), C4A(H4A),
 C3A(H3A), N10A(H10A), C51(H51), C49(H49), C17A(H17A), C21(H21), C20(H20),
 C48(H48), C45(H45), C52A(H52A), C18(H18), C20A(H20A), C21A(H21A), C18A(H18A),
 C17(H17), C50(H50), C46(H46), C48A(H48A), C49A(H49A), C2(H2), C3(H3),
 C45A(H45A), C46A(H46A), C52(H52), C50A(H50A), C51A(H51A), N10(H10)
4.b Tetrahedral OH refined with riding coordinates:
 O1(H1A)
;
_platon_squeeze_void_probe_radius 1.20
_olex2_submission_special_instructions 'No special instructions were received'

loop_
_space_group_symop_operation_xyz
'x, y, z'
'-x, -y+1/2, z+1/2'
'-x, y+1/2, -z+1/2'
'x, -y, -z'
'x+1/2, y+1/2, z'
'-x+1/2, -y+1, z+1/2'
'-x+1/2, y+1, -z+1/2'
'x+1/2, -y+1/2, -z'
'-x, -y, -z'
'x, y-1/2, -z-1/2'
'x, -y-1/2, z-1/2'
'-x, y, z'
'-x+1/2, -y+1/2, -z'
'x+1/2, y, -z-1/2'
'x+1/2, -y, z-1/2'
'-x+1/2, y+1/2, z'

loop_
_atom_site_label
_atom_site_type_symbol
_atom_site_fract_x
_atom_site_fract_y
_atom_site_fract_z
_atom_site_U_iso_or_equiv
_atom_site_adp_type
_atom_site_occupancy
_atom_site_site_symmetry_order
_atom_site_calc_flag
_atom_site_refinement_flags_posn
_atom_site_refinement_flags_adp
_atom_site_refinement_flags_occupancy
_atom_site_disorder_assembly
_atom_site_disorder_group
Cd1 Cd 0.65853(2) 0.82127(2) 0.30442(2) 0.02764(12) Uani 1 1 d . . . . .
Cd2 Cd 0.500000 0.22565(2) 0.30606(2) 0.03448(14) Uani 1 2 d S T P A .
Br1 Br 0.500000 0.14569(4) 0.22395(2) 0.04484(19) Uani 1 2 d S T P A .
Br2 Br 0.500000 0.3222(4) 0.3906(3) 0.046(2) Uani 0.201(7) 2 d S T P A 1
N6 N 0.65049(7) 0.91527(17) 0.35228(12) 0.0302(7) Uani 1 1 d . U . . .
N3 N 0.62249(7) 0.77294(17) 0.34334(13) 0.0319(7) Uani 1 1 d . U . . .
N9 N 0.66857(6) 0.90600(17) 0.24905(12) 0.0278(6) Uani 1 1 d . U . . .
N12 N 0.64181(7) 0.76180(18) 0.24051(13) 0.0336(7) Uani 1 1 d . U . . .
N8 N 0.75520(7) 1.24058(18) 0.32329(14) 0.0351(7) Uani 1 1 d . U . . .
N1 N 0.53527(8) 0.3021(2) 0.27893(15) 0.0409(8) Uani 1 1 d . U . . .
N2 N 0.56384(7) 0.39368(18) 0.26660(15) 0.0386(8) Uani 1 1 d . U . . .
C29 C 0.68096(8) 1.0017(2) 0.30808(14) 0.0281(8) Uani 1 1 d . U . . .
N4 N 0.53386(9) 0.8456(2) 0.65408(14) 0.0443(9) Uani 1 1 d . U . . .
C39 C 0.68211(7) 0.9687(2) 0.26161(15) 0.0286(8) Uani 1 1 d . U . . .
N7 N 0.79567(7) 1.2959(2) 0.32030(15) 0.0402(8) Uani 1 1 d . U . . .
C28 C 0.66525(8) 0.9789(2) 0.34919(15) 0.0303(8) Uani 1 1 d . U . . .
C25 C 0.63700(8) 0.9145(2) 0.39632(15) 0.0335(8) Uani 1 1 d . U . . .
C30 C 0.69906(8) 1.0669(2) 0.31470(15) 0.0300(8) Uani 1 1 d . U . . .
C56 C 0.62561(8) 0.7010(2) 0.24328(17) 0.0356(9) Uani 1 1 d . U . . .
C11 C 0.61122(9) 0.7076(2) 0.33207(17) 0.0377(9) Uani 1 1 d . U . . .
C33 C 0.73547(8) 1.1826(2) 0.32243(16) 0.0319(8) Uani 1 1 d . U . . .
N5 N 0.56346(8) 0.8794(2) 0.59694(14) 0.0421(8) Uani 1 1 d . U . . .
C32 C 0.71173(9) 1.1894(2) 0.29492(18) 0.0363(9) Uani 1 1 d . U . . .
H32 H 0.707733 1.233415 0.278584 0.044 Uiso 1 1 calc R U . . .
C40 C 0.69678(9) 0.9962(2) 0.21905(15) 0.0349(9) Uani 1 1 d . U . . .
H40 H 0.708377 1.037766 0.217729 0.042 Uiso 1 1 calc R U . . .
C15 C 0.62015(8) 0.8575(2) 0.41364(15) 0.0337(8) Uani 1 1 d . U . . .
C42 C 0.67287(8) 0.8940(2) 0.20041(15) 0.0311(8) Uani 1 1 d . U . . .
C53 C 0.64651(9) 0.7763(3) 0.19209(15) 0.0379(9) Uani 1 1 d . U . . .
C31 C 0.69336(9) 1.1309(2) 0.29101(18) 0.0375(9) Uani 1 1 d . U . . .
H31 H 0.676825 1.135390 0.271903 0.045 Uiso 1 1 calc R U . . .
C10 C 0.61352(9) 0.6724(2) 0.28652(19) 0.0371(9) Uani 1 1 d . U . . .
C8 C 0.61611(8) 0.5402(2) 0.26922(17) 0.0384(9) Uani 1 1 d . U . . .
H8 H 0.635632 0.546184 0.264022 0.046 Uiso 1 1 calc R U . . .
C14 C 0.61363(9) 0.7920(2) 0.38865(16) 0.0370(9) Uani 1 1 d . U . . .
C41 C 0.69066(9) 0.9508(2) 0.18133(16) 0.0376(9) Uani 1 1 d . U . . .
H41 H 0.696911 0.955543 0.148439 0.045 Uiso 1 1 calc R U . . .
C43 C 0.66153(9) 0.8357(3) 0.17327(16) 0.0371(9) Uani 1 1 d . U . . .
C38 C 0.78340(8) 1.2338(2) 0.32544(15) 0.0329(8) Uani 1 1 d . U . . .
H38 H 0.792968 1.189461 0.330095 0.039 Uiso 1 1 calc R U . . .
C9 C 0.60459(8) 0.4726(2) 0.26426(18) 0.0400(10) Uani 1 1 d . U . . .
H9 H 0.616051 0.432620 0.255965 0.048 Uiso 1 1 calc R U . . .
C4 C 0.57605(8) 0.4635(2) 0.27147(18) 0.0376(9) Uani 1 1 d . U . . .
C16 C 0.60641(9) 0.8664(2) 0.46245(16) 0.0369(9) Uani 1 1 d . U . . .
C55 C 0.62065(12) 0.6741(3) 0.19485(19) 0.0502(12) Uani 1 1 d . U . . .
H55 H 0.610403 0.632022 0.186302 0.060 Uiso 1 1 calc R U . . .
C35 C 0.72265(9) 1.0630(3) 0.34435(17) 0.0437(10) Uani 1 1 d . U . . .
H35 H 0.726071 1.020211 0.362518 0.052 Uiso 1 1 calc R U . . .
C7 C 0.60013(8) 0.5997(2) 0.28155(18) 0.0382(9) Uani 1 1 d . U . . .
C34 C 0.74133(10) 1.1199(3) 0.34813(18) 0.0447(10) Uani 1 1 d . U . . .
H34 H 0.757681 1.116123 0.367783 0.054 Uiso 1 1 calc R U . . .
C1 C 0.54101(10) 0.3683(2) 0.2907(2) 0.0442(10) Uani 1 1 d . U . . .
H1 H 0.530443 0.395867 0.313452 0.053 Uiso 1 1 calc R U . . .
C27 C 0.66064(11) 1.0196(3) 0.39281(18) 0.0508(12) Uani 1 1 d . U . . .
H27 H 0.668296 1.065630 0.400222 0.061 Uiso 1 1 calc R U . . .
C54 C 0.63358(11) 0.7208(3) 0.16329(19) 0.0516(12) Uani 1 1 d . U . . .
H54 H 0.633924 0.717194 0.128572 0.062 Uiso 1 1 calc R U . . .
N11 N 0.66823(11) 0.8760(3) -0.03462(17) 0.0642(11) Uani 1 1 d . U . . .
C13 C 0.59598(13) 0.7355(2) 0.4077(2) 0.0592(14) Uani 1 1 d . U . . .
H13 H 0.586674 0.735549 0.438456 0.071 Uiso 1 1 calc R U . . .
C36 C 0.74963(11) 1.3124(3) 0.3151(3) 0.0593(14) Uani 1 1 d . U . . .
H36 H 0.731775 1.334226 0.311149 0.071 Uiso 1 1 calc R U . . .
C19 C 0.57900(10) 0.8776(2) 0.55178(16) 0.0412(9) Uani 1 1 d . U . . .
C44 C 0.66374(10) 0.8427(3) 0.11879(18) 0.0458(10) Uani 1 1 d . U . . .
C26 C 0.64327(12) 0.9804(3) 0.42170(17) 0.0545(13) Uani 1 1 d . U . . .
H26 H 0.636470 0.994034 0.453079 0.065 Uiso 1 1 calc R U . . .
C6 C 0.57177(11) 0.5881(3) 0.2903(3) 0.0622(14) Uani 1 1 d . U . . .
H6 H 0.560449 0.627562 0.300407 0.075 Uiso 1 1 calc R U . . .
C47 C 0.66623(12) 0.8638(3) 0.01723(19) 0.0548(11) Uani 1 1 d . U . . .
C12 C 0.59513(14) 0.6834(3) 0.3743(2) 0.0651(16) Uani 1 1 d . U . . .
H12 H 0.585747 0.638471 0.377459 0.078 Uiso 1 1 calc R U . . .
C5 C 0.55963(9) 0.5213(2) 0.2849(3) 0.0583(14) Uani 1 1 d . U . . .
H5 H 0.540137 0.515033 0.290347 0.070 Uiso 1 1 calc R U . . .
C37 C 0.77485(11) 1.3455(3) 0.3138(3) 0.0630(14) Uani 1 1 d . U . . .
H37 H 0.777669 1.395760 0.309098 0.076 Uiso 1 1 calc R U . . .
C22 C 0.54636(14) 0.8282(3) 0.6134(2) 0.0635(15) Uani 1 1 d . U . . .
H22 H 0.543577 0.783517 0.597188 0.076 Uiso 1 1 calc R U . . .
C24 C 0.56313(16) 0.9306(3) 0.6308(2) 0.0756(17) Uani 1 1 d . U . . .
H24 H 0.573806 0.973830 0.630726 0.091 Uiso 1 1 calc R U . . .
C23 C 0.54450(16) 0.9094(3) 0.6659(2) 0.0751(17) Uani 1 1 d . U . . .
H23 H 0.539845 0.936186 0.694375 0.090 Uiso 1 1 calc R U . . .
C4A C 0.5523(3) 0.2929(6) 0.2363(5) 0.049(2) Uani 0.5 1 d . U P B 1
H4A H 0.550973 0.253200 0.214430 0.058 Uiso 0.5 1 calc R U P B 1
C3A C 0.5703(3) 0.3474(7) 0.2311(5) 0.047(2) Uani 0.5 1 d . U P B 1
H3A H 0.584674 0.352158 0.207241 0.056 Uiso 0.5 1 calc R U P B 1
N10A N 0.6817(4) 0.8762(9) -0.1099(5) 0.078(2) Uani 0.5 1 d . U P C 2
H10A H 0.691520 0.866859 -0.136412 0.094 Uiso 0.5 1 calc R U P C 2
C51 C 0.6618(5) 0.8936(10) -0.1126(7) 0.070(2) Uani 0.5 1 d . U P C 1
H51 H 0.652126 0.898566 -0.142791 0.084 Uiso 0.5 1 calc R U P C 1
C49 C 0.6528(2) 0.9065(6) 0.0973(3) 0.0413(17) Uani 0.5 1 d . U P D 2
H49 H 0.644556 0.942352 0.117457 0.050 Uiso 0.5 1 calc R U P D 2
C17A C 0.62016(19) 0.8763(5) 0.5071(3) 0.0396(16) Uani 0.5 1 d . U P E 2
H17A H 0.640007 0.879348 0.507209 0.048 Uiso 0.5 1 calc R U P E 2
C21 C 0.58999(18) 0.9205(5) 0.4715(3) 0.0376(15) Uani 0.5 1 d . U P E 1
H21 H 0.587200 0.956301 0.447153 0.045 Uiso 0.5 1 calc R U P E 1
C20 C 0.57633(19) 0.9269(5) 0.5167(3) 0.0402(16) Uani 0.5 1 d . U P E 1
H20 H 0.564778 0.967713 0.522431 0.048 Uiso 0.5 1 calc R U P E 1
C48 C 0.6542(2) 0.9167(6) 0.0472(4) 0.0463(18) Uani 0.5 1 d . U P D 2
H48 H 0.647012 0.959617 0.033125 0.056 Uiso 0.5 1 calc R U P D 2
C45 C 0.6751(2) 0.7895(7) 0.0918(4) 0.051(2) Uani 0.5 1 d . U P D 2
H45 H 0.682367 0.747547 0.107068 0.061 Uiso 0.5 1 calc R U P D 2
C52A C 0.6869(3) 0.8519(10) -0.0647(5) 0.077(2) Uani 0.5 1 d . U P C 2
H52A H 0.702105 0.821460 -0.055924 0.092 Uiso 0.5 1 calc R U P C 2
C18 C 0.5974(2) 0.8172(5) 0.5430(3) 0.0446(18) Uani 0.5 1 d . U P E 1
H18 H 0.600261 0.781901 0.567698 0.054 Uiso 0.5 1 calc R U P E 1
C20A C 0.56210(19) 0.8762(5) 0.5092(3) 0.0444(17) Uani 0.5 1 d . U P E 2
H20A H 0.542255 0.878725 0.510849 0.053 Uiso 0.5 1 calc R U P E 2
C21A C 0.57638(19) 0.8710(5) 0.4646(3) 0.0414(17) Uani 0.5 1 d . U P E 2
H21A H 0.565967 0.870387 0.434949 0.050 Uiso 0.5 1 calc R U P E 2
C18A C 0.60605(19) 0.8818(5) 0.5512(3) 0.0401(16) Uani 0.5 1 d . U P E 2
H18A H 0.616122 0.888650 0.580890 0.048 Uiso 0.5 1 calc R U P E 2
C17 C 0.6108(2) 0.8112(5) 0.4983(4) 0.0454(17) Uani 0.5 1 d . U P E 1
H17 H 0.622634 0.771256 0.491455 0.054 Uiso 0.5 1 calc R U P E 1
C50 C 0.6501(3) 0.8792(9) -0.0693(5) 0.067(2) Uani 0.5 1 d . U P C 1
H50 H 0.630546 0.872150 -0.064655 0.080 Uiso 0.5 1 calc R U P C 1
C46 C 0.6759(3) 0.7972(7) 0.0401(4) 0.056(2) Uani 0.5 1 d . U P D 2
H46 H 0.682695 0.758913 0.020289 0.068 Uiso 0.5 1 calc R U P D 2
C48A C 0.6434(3) 0.8803(7) 0.0400(4) 0.057(2) Uani 0.5 1 d . U P D 1
H48A H 0.628141 0.901155 0.022807 0.068 Uiso 0.5 1 calc R U P D 1
C49A C 0.6415(3) 0.8673(7) 0.0894(4) 0.058(2) Uani 0.5 1 d . U P D 1
H49A H 0.623937 0.875431 0.104870 0.070 Uiso 0.5 1 calc R U P D 1
C2 C 0.5577(2) 0.2755(6) 0.2548(5) 0.044(2) Uani 0.5 1 d . U P B 2
H2 H 0.560129 0.226605 0.245398 0.053 Uiso 0.5 1 calc R U P B 2
C3 C 0.5759(3) 0.3290(6) 0.2463(5) 0.044(2) Uani 0.5 1 d . U P B 2
H3 H 0.593408 0.324986 0.230027 0.053 Uiso 0.5 1 calc R U P B 2
C45A C 0.6863(3) 0.8203(8) 0.0907(5) 0.065(2) Uani 0.5 1 d . U P D 1
H45A H 0.701209 0.796573 0.107047 0.078 Uiso 0.5 1 calc R U P D 1
C46A C 0.6887(3) 0.8299(8) 0.0407(5) 0.067(2) Uani 0.5 1 d . U P D 1
H46A H 0.704779 0.814257 0.023214 0.080 Uiso 0.5 1 calc R U P D 1
C52 C 0.6948(3) 0.8913(9) -0.0599(5) 0.075(3) Uani 0.5 1 d . U P C 1
H52 H 0.712487 0.894202 -0.044185 0.089 Uiso 0.5 1 calc R U P C 1
C50A C 0.6507(3) 0.9188(9) -0.0618(5) 0.070(2) Uani 0.5 1 d . U P C 2
H50A H 0.635191 0.945204 -0.049430 0.084 Uiso 0.5 1 calc R U P C 2
C51A C 0.6588(4) 0.9171(11) -0.1071(7) 0.073(3) Uani 0.5 1 d . U P C 2
H51A H 0.650000 0.940961 -0.133714 0.088 Uiso 0.5 1 calc R U P C 2
N10 N 0.6908(3) 0.9002(8) -0.1063(5) 0.071(2) Uani 0.5 1 d . U P C 1
H10 H 0.703500 0.908526 -0.129009 0.086 Uiso 0.5 1 calc R U P C 1
O1 O 0.500000 0.2981(7) 0.3827(7) 0.071(5) Uani 0.799(7) 2 d S T P A 2
H1A H 0.500000 0.342179 0.375582 0.106 Uiso 0.799(7) 2 calc R U P A 2

loop_
_atom_site_aniso_label
_atom_site_aniso_U_11
_atom_site_aniso_U_22
_atom_site_aniso_U_33
_atom_site_aniso_U_23
_atom_site_aniso_U_13
_atom_site_aniso_U_12
Cd1 0.01222(18) 0.02955(19) 0.0411(2) 0.00538(10) 0.00777(10) 0.00267(9)
Cd2 0.0258(2) 0.0364(3) 0.0412(3) 0.00682(17) 0.000 0.000
Br1 0.0177(3) 0.0652(4) 0.0516(4) -0.0094(3) 0.000 0.000
Br2 0.038(2) 0.041(4) 0.060(3) -0.008(3) 0.000 0.000
N6 0.0183(15) 0.0298(16) 0.0427(17) 0.0066(14) 0.0094(13) 0.0005(12)
N3 0.0223(16) 0.0316(16) 0.0419(17) 0.0082(14) 0.0076(13) -0.0007(13)
N9 0.0116(14) 0.0334(16) 0.0383(16) 0.0056(13) 0.0054(12) -0.0006(12)
N12 0.0192(15) 0.0355(17) 0.0459(19) -0.0002(14) 0.0097(14) -0.0011(13)
N8 0.0184(16) 0.0325(17) 0.054(2) 0.0017(15) 0.0051(14) -0.0055(13)
N1 0.0238(17) 0.0318(17) 0.067(2) -0.0055(17) 0.0056(16) 0.0013(14)
N2 0.0144(14) 0.0310(16) 0.070(2) -0.0070(16) 0.0115(15) 0.0002(13)
C29 0.0139(16) 0.0284(18) 0.042(2) 0.0102(15) 0.0003(14) 0.0000(14)
N4 0.049(2) 0.044(2) 0.0400(19) 0.0033(16) 0.0108(17) -0.0030(17)
C39 0.0113(15) 0.0314(18) 0.043(2) 0.0092(15) 0.0039(14) 0.0023(13)
N7 0.0198(16) 0.0382(19) 0.063(2) 0.0013(17) 0.0021(16) -0.0078(14)
C28 0.0196(16) 0.0314(18) 0.040(2) 0.0066(16) -0.0005(15) -0.0024(14)
C25 0.0235(18) 0.040(2) 0.0366(19) 0.0065(16) 0.0056(15) -0.0041(16)
C30 0.0187(17) 0.0327(19) 0.0385(18) 0.0082(16) 0.0009(14) -0.0057(15)
C56 0.0202(17) 0.0340(19) 0.053(2) 0.0000(18) 0.0097(16) -0.0021(15)
C11 0.0264(19) 0.0268(18) 0.060(2) 0.0079(18) 0.0172(18) -0.0001(15)
C33 0.0174(18) 0.0314(19) 0.047(2) 0.0052(16) 0.0045(16) -0.0069(14)
N5 0.043(2) 0.0430(19) 0.0406(18) 0.0047(15) 0.0118(16) -0.0054(16)
C32 0.021(2) 0.032(2) 0.056(2) 0.0095(18) -0.0039(17) -0.0003(15)
C40 0.0255(19) 0.037(2) 0.043(2) 0.0091(17) 0.0096(16) -0.0026(16)
C15 0.0258(19) 0.036(2) 0.039(2) 0.0074(16) 0.0080(16) -0.0013(15)
C42 0.0160(17) 0.0346(19) 0.043(2) 0.0044(16) 0.0044(14) 0.0008(15)
C53 0.024(2) 0.047(2) 0.043(2) -0.0012(17) 0.0053(16) -0.0033(17)
C31 0.0199(19) 0.036(2) 0.057(2) 0.0060(19) -0.0096(17) -0.0022(16)
C10 0.0179(18) 0.0304(19) 0.063(3) 0.0028(18) 0.0111(18) 0.0021(15)
C8 0.0132(17) 0.040(2) 0.062(2) -0.0108(19) 0.0080(16) -0.0022(15)
C14 0.031(2) 0.0329(19) 0.047(2) 0.0096(17) 0.0154(17) 0.0017(16)
C41 0.028(2) 0.045(2) 0.040(2) 0.0077(18) 0.0136(17) 0.0003(17)
C43 0.0223(19) 0.049(2) 0.040(2) 0.0022(18) 0.0083(16) -0.0012(17)
C38 0.0208(18) 0.033(2) 0.045(2) 0.0046(17) 0.0023(16) -0.0051(15)
C9 0.0171(18) 0.034(2) 0.069(3) -0.0139(19) 0.0061(18) 0.0008(15)
C4 0.0176(18) 0.0287(19) 0.067(3) 0.0013(18) 0.0105(17) 0.0019(15)
C16 0.0305(19) 0.0382(19) 0.042(2) 0.0060(16) 0.0097(16) -0.0078(16)
C55 0.037(3) 0.052(3) 0.062(3) -0.001(2) -0.001(2) -0.015(2)
C35 0.033(2) 0.042(2) 0.056(2) 0.020(2) -0.0126(19) -0.0114(18)
C7 0.0204(18) 0.0279(19) 0.066(3) 0.0024(18) 0.0117(17) 0.0000(15)
C34 0.031(2) 0.048(2) 0.056(2) 0.017(2) -0.0160(19) -0.0115(18)
C1 0.029(2) 0.034(2) 0.069(3) 0.000(2) 0.016(2) -0.0016(17)
C27 0.058(3) 0.052(3) 0.043(2) -0.006(2) 0.011(2) -0.031(2)
C54 0.044(3) 0.061(3) 0.050(2) -0.004(2) -0.002(2) -0.018(2)
N11 0.064(3) 0.085(3) 0.044(2) -0.008(2) 0.010(2) 0.003(2)
C13 0.073(3) 0.033(2) 0.072(3) 0.002(2) 0.046(3) -0.010(2)
C36 0.025(2) 0.035(2) 0.119(4) 0.002(2) 0.011(3) -0.0012(18)
C19 0.043(2) 0.043(2) 0.037(2) 0.0052(17) 0.0067(17) -0.0074(18)
C44 0.035(2) 0.059(2) 0.043(2) -0.001(2) 0.0073(18) -0.012(2)
C26 0.063(3) 0.063(3) 0.037(2) -0.008(2) 0.016(2) -0.029(2)
C6 0.027(2) 0.031(2) 0.128(4) 0.003(3) 0.029(3) 0.0027(18)
C47 0.044(2) 0.074(3) 0.046(2) -0.001(2) 0.007(2) -0.003(2)
C12 0.077(4) 0.031(2) 0.087(4) 0.003(2) 0.049(3) -0.013(2)
C5 0.020(2) 0.029(2) 0.126(4) 0.011(2) 0.026(2) 0.0020(17)
C37 0.032(3) 0.035(2) 0.122(4) 0.001(3) 0.014(3) -0.009(2)
C22 0.081(4) 0.055(3) 0.054(3) -0.010(2) 0.025(3) -0.030(3)
C24 0.094(4) 0.054(3) 0.079(3) -0.015(3) 0.047(3) -0.026(3)
C23 0.094(4) 0.058(3) 0.073(3) -0.018(3) 0.045(3) -0.023(3)
C4A 0.031(4) 0.033(4) 0.082(5) -0.009(4) 0.010(4) -0.001(4)
C3A 0.028(4) 0.034(5) 0.078(5) -0.010(4) 0.015(4) -0.005(4)
N10A 0.076(5) 0.107(6) 0.051(4) -0.004(4) 0.014(4) 0.007(4)
C51 0.063(4) 0.100(6) 0.047(4) -0.007(5) 0.006(4) 0.004(5)
C49 0.033(4) 0.054(4) 0.036(3) -0.002(3) 0.000(3) -0.006(3)
C17A 0.039(3) 0.041(3) 0.038(3) 0.012(3) 0.008(3) -0.004(3)
C21 0.031(3) 0.040(3) 0.042(3) 0.009(3) 0.010(3) -0.003(3)
C20 0.039(3) 0.039(3) 0.043(3) 0.000(3) 0.009(3) 0.000(3)
C48 0.037(4) 0.060(4) 0.041(4) -0.001(4) 0.002(3) -0.004(4)
C45 0.044(4) 0.064(5) 0.045(4) -0.008(4) 0.015(4) -0.016(4)
C52A 0.074(5) 0.103(5) 0.054(4) -0.008(4) 0.016(4) 0.010(4)
C18 0.040(4) 0.052(4) 0.042(4) 0.012(3) 0.002(3) 0.005(3)
C20A 0.032(3) 0.052(4) 0.048(4) 0.004(3) 0.016(3) -0.006(3)
C21A 0.036(4) 0.047(4) 0.042(3) -0.001(3) 0.011(3) -0.005(3)
C18A 0.040(3) 0.042(3) 0.038(3) 0.011(3) 0.006(3) -0.004(3)
C17 0.042(4) 0.048(4) 0.046(4) 0.005(3) 0.007(3) 0.007(3)
C50 0.063(4) 0.092(5) 0.046(4) -0.003(4) 0.002(4) 0.001(5)
C46 0.050(4) 0.070(5) 0.049(4) -0.015(4) 0.016(4) -0.013(4)
C48A 0.048(4) 0.073(5) 0.050(4) 0.007(4) 0.003(4) 0.004(4)
C49A 0.046(4) 0.076(5) 0.052(4) 0.003(4) 0.006(4) 0.004(4)
C2 0.022(4) 0.031(4) 0.080(5) -0.002(4) 0.007(4) -0.002(3)
C3 0.022(4) 0.029(4) 0.081(5) -0.007(4) 0.011(4) 0.005(3)
C45A 0.052(5) 0.090(5) 0.052(4) -0.002(4) 0.010(4) 0.013(4)
C46A 0.051(5) 0.094(5) 0.055(4) -0.003(4) 0.013(4) 0.010(4)
C52 0.064(5) 0.109(6) 0.052(4) -0.004(5) 0.013(4) 0.005(5)
C50A 0.063(4) 0.102(6) 0.044(4) -0.003(5) 0.004(4) 0.006(5)
C51A 0.065(5) 0.104(6) 0.049(4) -0.002(5) 0.004(4) 0.001(5)
N10 0.059(5) 0.107(6) 0.048(4) -0.005(4) 0.012(4) 0.004(4)
O1 0.068(7) 0.031(6) 0.113(11) 0.009(6) 0.000 0.000

loop_
_atom_type_symbol
_atom_type_description
_atom_type_scat_dispersion_real
_atom_type_scat_dispersion_imag
_atom_type_scat_source
C C 0.0044 0.0020 'International Tables Vol C Tables 4.2.6.8 and 6.1.1.4'
H H 0.0000 0.0000 'International Tables Vol C Tables 4.2.6.8 and 6.1.1.4'
Br Br -0.7169 2.9488 'International Tables Vol C Tables 4.2.6.8 and 6.1.1.4'
Cd Cd -0.6417 1.4308 'International Tables Vol C Tables 4.2.6.8 and 6.1.1.4'
N N 0.0081 0.0039 'International Tables Vol C Tables 4.2.6.8 and 6.1.1.4'
O O 0.0141 0.0074 'International Tables Vol C Tables 4.2.6.8 and 6.1.1.4'

loop_
_geom_angle_atom_site_label_1
_geom_angle_atom_site_label_2
_geom_angle_atom_site_label_3
_geom_angle
_geom_angle_site_symmetry_1
_geom_angle_site_symmetry_3
_geom_angle_publ_flag
N6 Cd1 N3 84.32(12) . . ?
N6 Cd1 N9 83.21(12) . . ?
N6 Cd1 N12 142.70(12) . . ?
N6 Cd1 N7 102.57(13) . 16_645 ?
N3 Cd1 N9 141.01(11) . . ?
N3 Cd1 N12 83.99(12) . . ?
N3 Cd1 N7 124.88(13) . 16_645 ?
N9 Cd1 N7 93.90(13) . 16_645 ?
N12 Cd1 N9 83.98(12) . . ?
N12 Cd1 N7 113.16(13) . 16_645 ?
Br1 Cd2 Br2 175.69(16) . . ?
N1 Cd2 Br1 94.10(10) 12_655 . ?
N1 Cd2 Br1 94.10(10) . . ?
N1 Cd2 Br2 82.95(15) 12_655 . ?
N1 Cd2 Br2 82.95(15) . . ?
N1 Cd2 N1 92.95(19) . 12_655 ?
N1 Cd2 N4 89.54(14) 12_655 9_666 ?
N1 Cd2 N4 171.04(14) . 9_666 ?
N1 Cd2 N4 171.04(14) 12_655 4_566 ?
N1 Cd2 N4 89.54(14) . 4_566 ?
N1 Cd2 O1 86.4(2) . . ?
N1 Cd2 O1 86.4(2) 12_655 . ?
N4 Cd2 Br1 94.31(10) 4_566 . ?
N4 Cd2 Br1 94.31(10) 9_666 . ?
N4 Cd2 Br2 88.82(15) 9_666 . ?
N4 Cd2 Br2 88.82(15) 4_566 . ?
N4 Cd2 N4 86.7(2) 9_666 4_566 ?
N4 Cd2 O1 85.1(2) 4_566 . ?
N4 Cd2 O1 85.1(2) 9_666 . ?
O1 Cd2 Br1 179.2(3) . . ?
C28 N6 Cd1 123.4(2) . . ?
C25 N6 Cd1 126.5(3) . . ?
C25 N6 C28 107.7(3) . . ?
C11 N3 Cd1 124.1(3) . . ?
C14 N3 Cd1 125.2(3) . . ?
C14 N3 C11 108.4(3) . . ?
C39 N9 Cd1 121.9(3) . . ?
C42 N9 Cd1 125.2(3) . . ?
C42 N9 C39 108.1(3) . . ?
C56 N12 Cd1 124.8(3) . . ?
C53 N12 Cd1 127.2(3) . . ?
C53 N12 C56 108.0(4) . . ?
C38 N8 C33 125.9(3) . . ?
C38 N8 C36 106.8(3) . . ?
C36 N8 C33 126.7(4) . . ?
C1 N1 Cd2 130.7(3) . . ?
C1 N1 C4A 101.1(6) . . ?
C1 N1 C2 107.4(6) . . ?
C4A N1 Cd2 126.8(5) . . ?
C2 N1 Cd2 120.4(5) . . ?
C4 N2 C3 128.9(6) . . ?
C1 N2 C4 126.7(4) . . ?
C1 N2 C3 102.6(6) . . ?
C3A N2 C4 123.9(6) . . ?
C3A N2 C1 108.4(6) . . ?
C39 C29 C28 127.2(4) . . ?
C39 C29 C30 115.9(3) . . ?
C28 C29 C30 116.9(3) . . ?
C22 N4 Cd2 124.8(3) . 9_666 ?
C22 N4 C23 104.6(4) . . ?
C23 N4 Cd2 130.7(3) . 9_666 ?
N9 C39 C29 125.0(3) . . ?
N9 C39 C40 109.0(3) . . ?
C29 C39 C40 125.9(4) . . ?
C38 N7 Cd1 129.5(3) . 16_655 ?
C38 N7 C37 106.4(4) . . ?
C37 N7 Cd1 122.3(3) . 16_655 ?
N6 C28 C29 125.2(4) . . ?
N6 C28 C27 108.9(3) . . ?
C29 C28 C27 125.8(4) . . ?
N6 C25 C15 124.9(4) . . ?
N6 C25 C26 108.5(3) . . ?
C15 C25 C26 126.5(4) . . ?
C31 C30 C29 121.6(3) . . ?
C31 C30 C35 118.6(4) . . ?
C35 C30 C29 119.8(4) . . ?
N12 C56 C10 125.8(4) . . ?
N12 C56 C55 109.3(4) . . ?
C10 C56 C55 124.7(4) . . ?
N3 C11 C10 125.6(4) . . ?
N3 C11 C12 107.7(4) . . ?
C10 C11 C12 126.6(4) . . ?
C32 C33 N8 119.1(4) . . ?
C32 C33 C34 121.6(4) . . ?
C34 C33 N8 119.3(4) . . ?
C22 N5 C19 126.2(4) . . ?
C24 N5 C19 128.3(4) . . ?
C24 N5 C22 105.5(4) . . ?
C33 C32 H32 120.3 . . ?
C33 C32 C31 119.4(4) . . ?
C31 C32 H32 120.3 . . ?
C39 C40 H40 126.7 . . ?
C41 C40 C39 106.5(4) . . ?
C41 C40 H40 126.7 . . ?
C25 C15 C14 127.1(4) . . ?
C25 C15 C16 117.8(4) . . ?
C14 C15 C16 115.1(3) . . ?
N9 C42 C41 108.6(4) . . ?
N9 C42 C43 125.2(4) . . ?
C43 C42 C41 126.2(4) . . ?
N12 C53 C43 126.1(4) . . ?
N12 C53 C54 108.5(4) . . ?
C43 C53 C54 125.4(4) . . ?
C30 C31 C32 120.5(4) . . ?
C30 C31 H31 119.7 . . ?
C32 C31 H31 119.7 . . ?
C56 C10 C7 115.9(4) . . ?
C11 C10 C56 126.3(4) . . ?
C11 C10 C7 117.7(4) . . ?
C9 C8 H8 119.0 . . ?
C9 C8 C7 122.0(4) . . ?
C7 C8 H8 119.0 . . ?
N3 C14 C15 126.2(4) . . ?
N3 C14 C13 108.8(4) . . ?
C15 C14 C13 125.0(4) . . ?
C40 C41 C42 107.7(4) . . ?
C40 C41 H41 126.2 . . ?
C42 C41 H41 126.2 . . ?
C42 C43 C44 115.2(4) . . ?
C53 C43 C42 126.8(4) . . ?
C53 C43 C44 117.8(4) . . ?
N8 C38 H38 124.4 . . ?
N7 C38 N8 111.2(4) . . ?
N7 C38 H38 124.4 . . ?
C8 C9 H9 120.3 . . ?
C8 C9 C4 119.4(4) . . ?
C4 C9 H9 120.3 . . ?
C9 C4 N2 119.9(3) . . ?
C5 C4 N2 119.9(4) . . ?
C5 C4 C9 120.1(4) . . ?
C17A C16 C15 125.9(5) . . ?
C17A C16 C21A 115.2(6) . . ?
C21 C16 C15 121.5(5) . . ?
C21 C16 C17 120.8(6) . . ?
C21A C16 C15 118.8(5) . . ?
C17 C16 C15 117.7(5) . . ?
C56 C55 H55 126.7 . . ?
C54 C55 C56 106.5(4) . . ?
C54 C55 H55 126.7 . . ?
C30 C35 H35 119.1 . . ?
C34 C35 C30 121.7(4) . . ?
C34 C35 H35 119.1 . . ?
C8 C7 C10 120.3(4) . . ?
C8 C7 C6 117.1(4) . . ?
C6 C7 C10 122.5(4) . . ?
C33 C34 C35 118.1(4) . . ?
C33 C34 H34 121.0 . . ?
C35 C34 H34 121.0 . . ?
N1 C1 N2 112.2(4) . . ?
N1 C1 H1 123.9 . . ?
N2 C1 H1 123.9 . . ?
C28 C27 H27 126.4 . . ?
C26 C27 C28 107.1(4) . . ?
C26 C27 H27 126.4 . . ?
C53 C54 H54 126.1 . . ?
C55 C54 C53 107.7(4) . . ?
C55 C54 H54 126.1 . . ?
C47 N11 C52 123.3(7) . . ?
C52A N11 C47 128.0(9) . . ?
C52A N11 C50A 106.2(10) . . ?
C50 N11 C47 133.4(8) . . ?
C50 N11 C52 103.2(9) . . ?
C50A N11 C47 125.7(7) . . ?
C14 C13 H13 126.3 . . ?
C12 C13 C14 107.5(4) . . ?
C12 C13 H13 126.3 . . ?
N8 C36 H36 127.1 . . ?
C37 C36 N8 105.8(5) . . ?
C37 C36 H36 127.1 . . ?
N5 C19 C18 118.3(5) . . ?
C20 C19 N5 123.5(5) . . ?
C20 C19 C18 118.2(6) . . ?
C20A C19 N5 114.1(5) . . ?
C18A C19 N5 121.6(5) . . ?
C18A C19 C20A 124.2(6) . . ?
C49 C44 C43 117.3(6) . . ?
C45 C44 C43 120.5(7) . . ?
C45 C44 C49 122.2(7) . . ?
C49A C44 C43 122.7(6) . . ?
C45A C44 C43 125.3(7) . . ?
C45A C44 C49A 111.7(8) . . ?
C25 C26 H26 126.2 . . ?
C27 C26 C25 107.7(4) . . ?
C27 C26 H26 126.2 . . ?
C7 C6 H6 119.0 . . ?
C5 C6 C7 122.0(4) . . ?
C5 C6 H6 119.0 . . ?
N11 C47 C46 122.3(6) . . ?
C48 C47 N11 119.5(7) . . ?
C48 C47 C46 118.2(7) . . ?
C48A C47 N11 119.5(7) . . ?
C48A C47 C46A 122.2(8) . . ?
C46A C47 N11 118.2(7) . . ?
C11 C12 H12 126.2 . . ?
C13 C12 C11 107.5(4) . . ?
C13 C12 H12 126.2 . . ?
C4 C5 C6 119.3(4) . . ?
C4 C5 H5 120.3 . . ?
C6 C5 H5 120.3 . . ?
N7 C37 H37 125.1 . . ?
C36 C37 N7 109.8(5) . . ?
C36 C37 H37 125.1 . . ?
N4 C22 N5 113.2(5) . . ?
N4 C22 H22 123.4 . . ?
N5 C22 H22 123.4 . . ?
N5 C24 H24 126.6 . . ?
N5 C24 C23 106.8(5) . . ?
C23 C24 H24 126.6 . . ?
N4 C23 C24 109.8(5) . . ?
N4 C23 H23 125.1 . . ?
C24 C23 H23 125.1 . . ?
N1 C4A H4A 124.4 . . ?
C3A C4A N1 111.2(10) . . ?
C3A C4A H4A 124.4 . . ?
N2 C3A C4A 105.2(10) . . ?
N2 C3A H3A 127.4 . . ?
C4A C3A H3A 127.4 . . ?
C52A N10A H10A 126.5 . . ?
C51A N10A H10A 126.5 . . ?
C51A N10A C52A 107.0(15) . . ?
C50 C51 H51 125.5 . . ?
C50 C51 N10 109.0(18) . . ?
N10 C51 H51 125.5 . . ?
C44 C49 H49 119.8 . . ?
C48 C49 C44 120.4(9) . . ?
C48 C49 H49 119.8 . . ?
C16 C17A H17A 118.7 . . ?
C18A C17A C16 122.7(8) . . ?
C18A C17A H17A 118.7 . . ?
C16 C21 H21 119.5 . . ?
C16 C21 C20 121.1(8) . . ?
C20 C21 H21 119.5 . . ?
C19 C20 C21 122.1(8) . . ?
C19 C20 H20 119.0 . . ?
C21 C20 H20 119.0 . . ?
C47 C48 H48 119.9 . . ?
C49 C48 C47 120.2(10) . . ?
C49 C48 H48 119.9 . . ?
C44 C45 H45 120.6 . . ?
C44 C45 C46 118.8(11) . . ?
C46 C45 H45 120.6 . . ?
N11 C52A N10A 109.9(14) . . ?
N11 C52A H52A 125.0 . . ?
N10A C52A H52A 125.0 . . ?
C19 C18 H18 120.3 . . ?
C17 C18 C19 119.4(8) . . ?
C17 C18 H18 120.3 . . ?
C19 C20A H20A 122.0 . . ?
C21A C20A C19 115.9(8) . . ?
C21A C20A H20A 122.0 . . ?
C16 C21A H21A 119.1 . . ?
C20A C21A C16 121.7(8) . . ?
C20A C21A H21A 119.1 . . ?
C19 C18A C17A 119.5(8) . . ?
C19 C18A H18A 120.3 . . ?
C17A C18A H18A 120.3 . . ?
C16 C17 H17 120.8 . . ?
C18 C17 C16 118.5(8) . . ?
C18 C17 H17 120.8 . . ?
N11 C50 C51 112.1(15) . . ?
N11 C50 H50 124.0 . . ?
C51 C50 H50 124.0 . . ?
C47 C46 H46 119.9 . . ?
C45 C46 C47 120.1(10) . . ?
C45 C46 H46 119.9 . . ?
C47 C48A H48A 120.4 . . ?
C47 C48A C49A 119.2(11) . . ?
C49A C48A H48A 120.4 . . ?
C44 C49A H49A 117.8 . . ?
C48A C49A C44 124.4(10) . . ?
C48A C49A H49A 117.8 . . ?
N1 C2 H2 125.4 . . ?
C3 C2 N1 109.2(9) . . ?
C3 C2 H2 125.4 . . ?
N2 C3 H3 126.6 . . ?
C2 C3 N2 106.9(9) . . ?
C2 C3 H3 126.6 . . ?
C44 C45A H45A 117.5 . . ?
C46A C45A C44 125.0(12) . . ?
C46A C45A H45A 117.5 . . ?
C47 C46A H46A 121.7 . . ?
C45A C46A C47 116.5(11) . . ?
C45A C46A H46A 121.7 . . ?
N11 C52 H52 124.5 . . ?
N10 C52 N11 111.0(13) . . ?
N10 C52 H52 124.5 . . ?
N11 C50A H50A 125.7 . . ?
C51A C50A N11 108.6(14) . . ?
C51A C50A H50A 125.7 . . ?
N10A C51A H51A 125.9 . . ?
C50A C51A N10A 108.3(18) . . ?
C50A C51A H51A 125.9 . . ?
C51 N10 H10 127.6 . . ?
C52 N10 C51 104.7(14) . . ?
C52 N10 H10 127.6 . . ?
Cd2 O1 H1A 109.5 . . ?

loop_
_geom_bond_atom_site_label_1
_geom_bond_atom_site_label_2
_geom_bond_distance
_geom_bond_site_symmetry_2
_geom_bond_publ_flag
Cd1 N6 2.212(3) . ?
Cd1 N3 2.213(3) . ?
Cd1 N9 2.232(3) . ?
Cd1 N12 2.213(4) . ?
Cd1 N7 2.280(3) 16_645 ?
Cd2 Br1 2.6871(8) . ?
Cd2 Br2 2.920(7) . ?
Cd2 N1 2.324(4) . ?
Cd2 N1 2.324(4) 12_655 ?
Cd2 N4 2.355(4) 9_666 ?
Cd2 N4 2.355(4) 4_566 ?
Cd2 O1 2.485(17) . ?
N6 C28 1.377(5) . ?
N6 C25 1.364(5) . ?
N3 C11 1.361(5) . ?
N3 C14 1.354(5) . ?
N9 C39 1.374(5) . ?
N9 C42 1.361(5) . ?
N12 C56 1.369(5) . ?
N12 C53 1.367(5) . ?
N8 C33 1.431(5) . ?
N8 C38 1.354(5) . ?
N8 C36 1.378(6) . ?
N1 C1 1.299(6) . ?
N1 C4A 1.431(14) . ?
N1 C2 1.350(12) . ?
N2 C4 1.427(5) . ?
N2 C1 1.357(6) . ?
N2 C3A 1.330(14) . ?
N2 C3 1.442(12) . ?
C29 C39 1.409(6) . ?
C29 C28 1.415(5) . ?
C29 C30 1.498(5) . ?
N4 C22 1.300(7) . ?
N4 C23 1.327(7) . ?
C39 C40 1.449(5) . ?
N7 C38 1.299(5) . ?
N7 C37 1.368(7) . ?
C28 C27 1.427(6) . ?
C25 C15 1.411(5) . ?
C25 C26 1.436(7) . ?
C30 C31 1.380(6) . ?
C30 C35 1.389(6) . ?
C56 C10 1.417(6) . ?
C56 C55 1.433(7) . ?
C11 C10 1.409(7) . ?
C11 C12 1.457(6) . ?
C33 C32 1.366(6) . ?
C33 C34 1.386(6) . ?
N5 C19 1.439(6) . ?
N5 C22 1.331(6) . ?
N5 C24 1.326(7) . ?
C32 H32 0.9500 . ?
C32 C31 1.399(6) . ?
C40 H40 0.9500 . ?
C40 C41 1.361(6) . ?
C15 C14 1.428(6) . ?
C15 C16 1.494(6) . ?
C42 C41 1.451(6) . ?
C42 C43 1.418(6) . ?
C53 C43 1.411(6) . ?
C53 C54 1.435(7) . ?
C31 H31 0.9500 . ?
C10 C7 1.498(6) . ?
C8 H8 0.9500 . ?
C8 C9 1.376(6) . ?
C8 C7 1.383(6) . ?
C14 C13 1.442(6) . ?
C41 H41 0.9500 . ?
C43 C44 1.496(6) . ?
C38 H38 0.9500 . ?
C9 H9 0.9500 . ?
C9 C4 1.388(5) . ?
C4 C5 1.377(6) . ?
C16 C17A 1.397(10) . ?
C16 C21 1.297(10) . ?
C16 C21A 1.438(10) . ?
C16 C17 1.432(10) . ?
C55 H55 0.9500 . ?
C55 C54 1.370(7) . ?
C35 H35 0.9500 . ?
C35 C34 1.387(6) . ?
C7 C6 1.393(6) . ?
C34 H34 0.9500 . ?
C1 H1 0.9500 . ?
C27 H27 0.9500 . ?
C27 C26 1.357(7) . ?
C54 H54 0.9500 . ?
N11 C47 1.436(7) . ?
N11 C52A 1.292(15) . ?
N11 C50 1.285(15) . ?
N11 C52 1.472(15) . ?
N11 C50A 1.370(16) . ?
C13 H13 0.9500 . ?
C13 C12 1.329(8) . ?
C36 H36 0.9500 . ?
C36 C37 1.353(7) . ?
C19 C20 1.330(10) . ?
C19 C18 1.445(11) . ?
C19 C20A 1.415(11) . ?
C19 C18A 1.295(10) . ?
C44 C49 1.419(12) . ?
C44 C45 1.345(13) . ?
C44 C49A 1.407(13) . ?
C44 C45A 1.386(13) . ?
C26 H26 0.9500 . ?
C6 H6 0.9500 . ?
C6 C5 1.378(7) . ?
C47 C48 1.401(12) . ?
C47 C46 1.458(14) . ?
C47 C48A 1.292(13) . ?
C47 C46A 1.400(14) . ?
C12 H12 0.9500 . ?
C5 H5 0.9500 . ?
C37 H37 0.9500 . ?
C22 H22 0.9500 . ?
C24 H24 0.9500 . ?
C24 C23 1.364(8) . ?
C23 H23 0.9500 . ?
C4A H4A 0.9500 . ?
C4A C3A 1.335(16) . ?
C3A H3A 0.9500 . ?
N10A H10A 0.8800 . ?
N10A C52A 1.34(2) . ?
N10A C51A 1.33(3) . ?
C51 H51 0.9500 . ?
C51 C50 1.34(2) . ?
C51 N10 1.40(3) . ?
C49 H49 0.9500 . ?
C49 C48 1.380(13) . ?
C17A H17A 0.9500 . ?
C17A C18A 1.384(12) . ?
C21 H21 0.9500 . ?
C21 C20 1.399(12) . ?
C20 H20 0.9500 . ?
C48 H48 0.9500 . ?
C45 H45 0.9500 . ?
C45 C46 1.419(15) . ?
C52A H52A 0.9500 . ?
C18 H18 0.9500 . ?
C18 C17 1.382(14) . ?
C20A H20A 0.9500 . ?
C20A C21A 1.399(12) . ?
C21A H21A 0.9500 . ?
C18A H18A 0.9500 . ?
C17 H17 0.9500 . ?
C50 H50 0.9500 . ?
C46 H46 0.9500 . ?
C48A H48A 0.9500 . ?
C48A C49A 1.373(15) . ?
C49A H49A 0.9500 . ?
C2 H2 0.9500 . ?
C2 C3 1.340(15) . ?
C3 H3 0.9500 . ?
C45A H45A 0.9500 . ?
C45A C46A 1.379(18) . ?
C46A H46A 0.9500 . ?
C52 H52 0.9500 . ?
C52 N10 1.292(19) . ?
C50A H50A 0.9500 . ?
C50A C51A 1.30(2) . ?
C51A H51A 0.9500 . ?
N10 H10 0.8800 . ?
O1 H1A 0.8400 . ?

loop_
_geom_torsion_atom_site_label_1
_geom_torsion_atom_site_label_2
_geom_torsion_atom_site_label_3
_geom_torsion_atom_site_label_4
_geom_torsion
_geom_torsion_site_symmetry_1
_geom_torsion_site_symmetry_2
_geom_torsion_site_symmetry_3
_geom_torsion_site_symmetry_4
_geom_torsion_publ_flag
Cd1 N6 C28 C29 19.8(5) . . . . ?
Cd1 N6 C28 C27 -163.8(3) . . . . ?
Cd1 N6 C25 C15 -15.8(6) . . . . ?
Cd1 N6 C25 C26 163.3(3) . . . . ?
Cd1 N3 C11 C10 -22.6(6) . . . . ?
Cd1 N3 C11 C12 160.7(4) . . . . ?
Cd1 N3 C14 C15 18.7(6) . . . . ?
Cd1 N3 C14 C13 -162.2(4) . . . . ?
Cd1 N9 C39 C29 -27.9(5) . . . . ?
Cd1 N9 C39 C40 154.1(3) . . . . ?
Cd1 N9 C42 C41 -154.1(3) . . . . ?
Cd1 N9 C42 C43 26.4(5) . . . . ?
Cd1 N12 C56 C10 9.9(6) . . . . ?
Cd1 N12 C56 C55 -175.2(3) . . . . ?
Cd1 N12 C53 C43 -4.7(6) . . . . ?
Cd1 N12 C53 C54 175.2(3) . . . . ?
Cd1 N7 C38 N8 -165.8(3) 16_655 . . . ?
Cd1 N7 C37 C36 166.3(4) 16_655 . . . ?
Cd2 N1 C1 N2 179.3(3) . . . . ?
Cd2 N1 C4A C3A 179.2(8) . . . . ?
Cd2 N1 C2 C3 -175.5(8) . . . . ?
Cd2 N4 C22 N5 176.4(4) 9_666 . . . ?
Cd2 N4 C23 C24 -178.4(5) 9_666 . . . ?
N6 C28 C27 C26 0.1(6) . . . . ?
N6 C25 C15 C14 -1.5(7) . . . . ?
N6 C25 C15 C16 -178.7(4) . . . . ?
N6 C25 C26 C27 -0.5(6) . . . . ?
N3 C11 C10 C56 -6.2(7) . . . . ?
N3 C11 C10 C7 178.7(4) . . . . ?
N3 C11 C12 C13 3.4(7) . . . . ?
N3 C14 C13 C12 1.5(7) . . . . ?
N9 C39 C40 C41 2.6(4) . . . . ?
N9 C42 C41 C40 0.0(5) . . . . ?
N9 C42 C43 C53 -7.2(7) . . . . ?
N9 C42 C43 C44 166.7(4) . . . . ?
N12 C56 C10 C11 13.3(7) . . . . ?
N12 C56 C10 C7 -171.5(4) . . . . ?
N12 C56 C55 C54 -1.5(6) . . . . ?
N12 C53 C43 C42 -4.8(7) . . . . ?
N12 C53 C43 C44 -178.6(4) . . . . ?
N12 C53 C54 C55 1.3(6) . . . . ?
N8 C33 C32 C31 175.3(4) . . . . ?
N8 C33 C34 C35 -176.3(4) . . . . ?
N8 C36 C37 N7 0.8(8) . . . . ?
N1 C4A C3A N2 -4.9(14) . . . . ?
N1 C2 C3 N2 -0.1(14) . . . . ?
N2 C4 C5 C6 178.8(6) . . . . ?
C29 C39 C40 C41 -175.4(4) . . . . ?
C29 C28 C27 C26 176.5(5) . . . . ?
C29 C30 C31 C32 -175.2(4) . . . . ?
C29 C30 C35 C34 174.2(4) . . . . ?
C39 N9 C42 C41 1.6(4) . . . . ?
C39 N9 C42 C43 -178.0(4) . . . . ?
C39 C29 C28 N6 7.3(6) . . . . ?
C39 C29 C28 C27 -168.5(4) . . . . ?
C39 C29 C30 C31 69.4(5) . . . . ?
C39 C29 C30 C35 -108.9(5) . . . . ?
C39 C40 C41 C42 -1.5(5) . . . . ?
C28 N6 C25 C15 -178.5(4) . . . . ?
C28 N6 C25 C26 0.6(5) . . . . ?
C28 C29 C39 N9 -2.5(6) . . . . ?
C28 C29 C39 C40 175.1(4) . . . . ?
C28 C29 C30 C31 -112.2(5) . . . . ?
C28 C29 C30 C35 69.4(5) . . . . ?
C28 C27 C26 C25 0.2(6) . . . . ?
C25 N6 C28 C29 -176.8(4) . . . . ?
C25 N6 C28 C27 -0.4(5) . . . . ?
C25 C15 C14 N3 -0.3(7) . . . . ?
C25 C15 C14 C13 -179.2(5) . . . . ?
C25 C15 C16 C17A -61.0(7) . . . . ?
C25 C15 C16 C21 56.7(7) . . . . ?
C25 C15 C16 C21A 113.9(6) . . . . ?
C25 C15 C16 C17 -126.4(6) . . . . ?
C30 C29 C39 N9 175.7(3) . . . . ?
C30 C29 C39 C40 -6.7(5) . . . . ?
C30 C29 C28 N6 -170.8(4) . . . . ?
C30 C29 C28 C27 13.4(6) . . . . ?
C30 C35 C34 C33 1.9(8) . . . . ?
C56 N12 C53 C43 177.9(4) . . . . ?
C56 N12 C53 C54 -2.2(5) . . . . ?
C56 C10 C7 C8 63.4(6) . . . . ?
C56 C10 C7 C6 -118.6(6) . . . . ?
C56 C55 C54 C53 0.1(6) . . . . ?
C11 N3 C14 C15 -178.4(4) . . . . ?
C11 N3 C14 C13 0.7(5) . . . . ?
C11 C10 C7 C8 -121.0(5) . . . . ?
C11 C10 C7 C6 57.0(7) . . . . ?
C33 N8 C38 N7 173.0(4) . . . . ?
C33 N8 C36 C37 -172.8(5) . . . . ?
C33 C32 C31 C30 0.1(7) . . . . ?
N5 C19 C20 C21 -174.6(7) . . . . ?
N5 C19 C18 C17 174.7(8) . . . . ?
N5 C19 C20A C21A -177.0(7) . . . . ?
N5 C19 C18A C17A 176.8(6) . . . . ?
N5 C24 C23 N4 0.9(9) . . . . ?
C32 C33 C34 C35 1.5(7) . . . . ?
C15 C25 C26 C27 178.6(5) . . . . ?
C15 C14 C13 C12 -179.4(5) . . . . ?
C15 C16 C17A C18A -177.8(7) . . . . ?
C15 C16 C21 C20 177.4(7) . . . . ?
C15 C16 C21A C20A 177.2(7) . . . . ?
C15 C16 C17 C18 -177.6(7) . . . . ?
C42 N9 C39 C29 175.4(3) . . . . ?
C42 N9 C39 C40 -2.5(4) . . . . ?
C42 C43 C44 C49 -53.9(7) . . . . ?
C42 C43 C44 C45 127.7(7) . . . . ?
C42 C43 C44 C49A -98.2(8) . . . . ?
C42 C43 C44 C45A 88.1(10) . . . . ?
C53 N12 C56 C10 -172.7(4) . . . . ?
C53 N12 C56 C55 2.3(5) . . . . ?
C53 C43 C44 C49 120.6(6) . . . . ?
C53 C43 C44 C45 -57.9(8) . . . . ?
C53 C43 C44 C49A 76.3(9) . . . . ?
C53 C43 C44 C45A -97.4(10) . . . . ?
C31 C30 C35 C34 -4.2(7) . . . . ?
C10 C56 C55 C54 173.5(5) . . . . ?
C10 C11 C12 C13 -173.3(5) . . . . ?
C10 C7 C6 C5 179.0(6) . . . . ?
C8 C9 C4 N2 -179.8(4) . . . . ?
C8 C9 C4 C5 -1.9(8) . . . . ?
C8 C7 C6 C5 -3.0(10) . . . . ?
C14 N3 C11 C10 174.3(4) . . . . ?
C14 N3 C11 C12 -2.4(5) . . . . ?
C14 C15 C16 C17A 121.4(6) . . . . ?
C14 C15 C16 C21 -120.9(6) . . . . ?
C14 C15 C16 C21A -63.7(7) . . . . ?
C14 C15 C16 C17 56.0(7) . . . . ?
C14 C13 C12 C11 -2.9(7) . . . . ?
C41 C42 C43 C53 173.4(4) . . . . ?
C41 C42 C43 C44 -12.7(6) . . . . ?
C43 C42 C41 C40 179.6(4) . . . . ?
C43 C53 C54 C55 -178.8(5) . . . . ?
C43 C44 C49 C48 179.9(8) . . . . ?
C43 C44 C45 C46 177.8(8) . . . . ?
C43 C44 C49A C48A 174.2(11) . . . . ?
C43 C44 C45A C46A -177.0(12) . . . . ?
C38 N8 C33 C32 -144.1(5) . . . . ?
C38 N8 C33 C34 33.8(7) . . . . ?
C38 N8 C36 C37 -1.3(7) . . . . ?
C38 N7 C37 C36 0.0(7) . . . . ?
C9 C8 C7 C10 -179.9(5) . . . . ?
C9 C8 C7 C6 2.0(8) . . . . ?
C9 C4 C5 C6 0.9(9) . . . . ?
C4 N2 C1 N1 -179.0(4) . . . . ?
C4 N2 C3A C4A -173.1(8) . . . . ?
C4 N2 C3 C2 173.1(8) . . . . ?
C16 C15 C14 N3 177.1(4) . . . . ?
C16 C15 C14 C13 -1.9(7) . . . . ?
C16 C17A C18A C19 0.2(13) . . . . ?
C16 C21 C20 C19 -1.4(13) . . . . ?
C55 C56 C10 C11 -160.8(5) . . . . ?
C55 C56 C10 C7 14.3(6) . . . . ?
C35 C30 C31 C32 3.2(7) . . . . ?
C7 C8 C9 C4 0.4(8) . . . . ?
C7 C6 C5 C4 1.6(11) . . . . ?
C34 C33 C32 C31 -2.4(7) . . . . ?
C1 N1 C4A C3A 11.5(12) . . . . ?
C1 N1 C2 C3 -7.9(12) . . . . ?
C1 N2 C4 C9 150.1(5) . . . . ?
C1 N2 C4 C5 -27.8(8) . . . . ?
C1 N2 C3A C4A -3.6(12) . . . . ?
C1 N2 C3 C2 7.5(11) . . . . ?
C54 C53 C43 C42 175.3(5) . . . . ?
C54 C53 C43 C44 1.5(7) . . . . ?
N11 C47 C48 C49 -178.3(8) . . . . ?
N11 C47 C46 C45 176.0(9) . . . . ?
N11 C47 C48A C49A 178.9(10) . . . . ?
N11 C47 C46A C45A 178.7(11) . . . . ?
N11 C52 N10 C51 1.9(19) . . . . ?
N11 C50A C51A N10A -2(2) . . . . ?
C36 N8 C33 C32 25.9(7) . . . . ?
C36 N8 C33 C34 -156.3(5) . . . . ?
C36 N8 C38 N7 1.4(6) . . . . ?
C19 N5 C22 N4 -176.5(5) . . . . ?
C19 N5 C24 C23 177.7(6) . . . . ?
C19 C18 C17 C16 1.5(14) . . . . ?
C19 C20A C21A C16 0.7(13) . . . . ?
C44 C49 C48 C47 0.5(15) . . . . ?
C44 C45 C46 C47 4.0(16) . . . . ?
C44 C45A C46A C47 -1(2) . . . . ?
C26 C25 C15 C14 179.6(5) . . . . ?
C26 C25 C15 C16 2.3(7) . . . . ?
C47 N11 C52A N10A -179.2(10) . . . . ?
C47 N11 C50 C51 178.7(11) . . . . ?
C47 N11 C52 N10 -180.0(10) . . . . ?
C47 N11 C50A C51A 179.9(12) . . . . ?
C47 C48A C49A C44 6(2) . . . . ?
C12 C11 C10 C56 169.8(5) . . . . ?
C12 C11 C10 C7 -5.3(7) . . . . ?
C37 N7 C38 N8 -0.9(6) . . . . ?
C22 N4 C23 C24 1.5(9) . . . . ?
C22 N5 C19 C20 121.3(8) . . . . ?
C22 N5 C19 C18 -55.4(8) . . . . ?
C22 N5 C19 C20A 63.7(8) . . . . ?
C22 N5 C19 C18A -120.6(7) . . . . ?
C22 N5 C24 C23 -2.9(8) . . . . ?
C24 N5 C19 C20 -59.4(9) . . . . ?
C24 N5 C19 C18 123.9(8) . . . . ?
C24 N5 C19 C20A -117.0(8) . . . . ?
C24 N5 C19 C18A 58.7(9) . . . . ?
C24 N5 C22 N4 4.1(8) . . . . ?
C23 N4 C22 N5 -3.4(8) . . . . ?
C4A N1 C1 N2 -13.7(7) . . . . ?
C3A N2 C4 C9 -42.3(10) . . . . ?
C3A N2 C4 C5 139.8(8) . . . . ?
C3A N2 C1 N1 11.8(8) . . . . ?
C49 C44 C45 C46 -0.6(14) . . . . ?
C17A C16 C21A C20A -7.3(11) . . . . ?
C21 C16 C17 C18 -0.8(13) . . . . ?
C20 C19 C18 C17 -2.1(12) . . . . ?
C48 C47 C46 C45 -5.1(15) . . . . ?
C45 C44 C49 C48 -1.7(13) . . . . ?
C52A N11 C47 C48 149.9(13) . . . . ?
C52A N11 C47 C46 -31.2(15) . . . . ?
C52A N11 C50A C51A 2.0(18) . . . . ?
C52A N10A C51A C50A 1(2) . . . . ?
C18 C19 C20 C21 2.1(12) . . . . ?
C20A C19 C18A C17A -7.9(12) . . . . ?
C21A C16 C17A C18A 7.1(11) . . . . ?
C18A C19 C20A C21A 7.4(12) . . . . ?
C17 C16 C21 C20 0.7(12) . . . . ?
C50 N11 C47 C48A -26.5(16) . . . . ?
C50 N11 C47 C46A 149.5(13) . . . . ?
C50 N11 C52 N10 -1.7(17) . . . . ?
C50 C51 N10 C52 -2(2) . . . . ?
C46 C47 C48 C49 2.8(14) . . . . ?
C48A C47 C46A C45A -5.4(19) . . . . ?
C49A C44 C45A C46A 8.7(19) . . . . ?
C2 N1 C1 N2 13.5(8) . . . . ?
C3 N2 C4 C9 -12.2(10) . . . . ?
C3 N2 C4 C5 169.9(9) . . . . ?
C3 N2 C1 N1 -13.0(8) . . . . ?
C45A C44 C49A C48A -11.3(17) . . . . ?
C46A C47 C48A C49A 3.1(18) . . . . ?
C52 N11 C47 C48A 151.2(12) . . . . ?
C52 N11 C47 C46A -32.8(13) . . . . ?
C52 N11 C50 C51 0.7(17) . . . . ?
C50A N11 C47 C48 -27.6(13) . . . . ?
C50A N11 C47 C46 151.3(11) . . . . ?
C50A N11 C52A N10A -1.3(18) . . . . ?
C51A N10A C52A N11 0(2) . . . . ?
N10 C51 C50 N11 0(2) . . . . ?

loop_
_platon_squeeze_void_nr
_platon_squeeze_void_average_x
_platon_squeeze_void_average_y
_platon_squeeze_void_average_z
_platon_squeeze_void_volume
_platon_squeeze_void_count_electrons
_platon_squeeze_void_content
1 0.000 0.022 0.000 1081 353 ' '
2 0.250 0.049 0.000 591 159 ' '
3 0.500 -0.003 0.000 1081 353 ' '
4 0.750 0.449 0.000 591 159 ' '
5 0.000 0.241 0.500 1081 353 ' '
6 0.500 0.741 0.500 1081 353 ' '
7 0.250 0.900 0.500 591 159 ' '
8 0.750 0.400 0.500 591 159 ' '
